data_7214994
loop_
_publ_author_name
'Zhou, Xiaojing'
'Li, Baiyan'
'Li, Guanghua'
'zhou, Qi'
'Shi, Zhan'
'Feng, Shouhua'

_publ_section_title
;
 Synthesis, structures and luminescent properties of cadmium(ii) metal
 organic frameworks based on 3-pyrid-4-ylbenzoic acid, 4-pyrid-4-ylbenzoic
 acid ligands
;
_journal_issue 14
_journal_name_full CrystEngComm
_journal_page_first 4664
_journal_paper_doi 10.1039/c2ce25328c
_journal_volume 14
_journal_year 2012
_chemical_formula_moiety 'C72 H48 Cd3 K N6 O15'
_chemical_formula_sum 'C72 H48 Cd3 K N6 O15'
_chemical_formula_weight 1613.46
_chemical_melting_point ?
_chemical_name_systematic
;
?
;
_space_group_IT_number 163
_symmetry_cell_setting trigonal
_symmetry_space_group_name_Hall '-P 3 2c'
_symmetry_space_group_name_H-M 'P -3 1 c'
_atom_sites_solution_hydrogens geom
_atom_sites_solution_primary direct
_atom_sites_solution_secondary difmap
_audit_creation_method SHELXL-97
_cell_angle_alpha 90.00
_cell_angle_beta 90.00
_cell_angle_gamma 120.00
_cell_formula_units_Z 2
_cell_length_a 18.007(3)
_cell_length_b 18.007(3)
_cell_length_c 19.288(4)
_cell_measurement_reflns_used 3192
_cell_measurement_temperature 293(2)
_cell_measurement_theta_max 24.99
_cell_measurement_theta_min 3.10
_cell_volume 5416.3(17)
_computing_cell_refinement 'Bruker SMART'
_computing_data_collection 'Bruker SMART'
_computing_data_reduction 'Bruker SAINT'
_computing_molecular_graphics SHELXP-97
_computing_publication_material SHELXTL
_computing_structure_refinement 'SHELXL-97 (Sheldrick, 1997)'
_computing_structure_solution 'SHELXS-97 (Sheldrick, 1990)'
_diffrn_ambient_temperature 293(2)
_diffrn_detector_area_resol_mean 9.00cm
_diffrn_measured_fraction_theta_full 0.998
_diffrn_measured_fraction_theta_max 0.998
_diffrn_measurement_device_type 'CCD area detector'
_diffrn_measurement_method 'phi and omega scans'
_diffrn_radiation_monochromator graphite
_diffrn_radiation_source 'fine-focus sealed tube'
_diffrn_radiation_type MoK\a
_diffrn_radiation_wavelength 0.71073
_diffrn_reflns_av_R_equivalents 0.0893
_diffrn_reflns_av_sigmaI/netI 0.0313
_diffrn_reflns_limit_h_max 21
_diffrn_reflns_limit_h_min -21
_diffrn_reflns_limit_k_max 21
_diffrn_reflns_limit_k_min -21
_diffrn_reflns_limit_l_max 22
_diffrn_reflns_limit_l_min -22
_diffrn_reflns_number 42143
_diffrn_reflns_theta_full 24.99
_diffrn_reflns_theta_max 24.99
_diffrn_reflns_theta_min 3.10
_diffrn_standards_decay_% none
_diffrn_standards_interval_count none
_diffrn_standards_interval_time none
_diffrn_standards_number none
_exptl_absorpt_coefficient_mu 0.667
_exptl_absorpt_correction_T_max 0.8143
_exptl_absorpt_correction_T_min 0.7674
_exptl_absorpt_correction_type empirical
_exptl_absorpt_process_details SADABS
_exptl_crystal_colour colorless
_exptl_crystal_density_diffrn 0.989
_exptl_crystal_density_meas ?
_exptl_crystal_density_method 'not measured'
_exptl_crystal_description octahedral
_exptl_crystal_F_000 1610
_exptl_crystal_size_max 0.25
_exptl_crystal_size_mid 0.20
_exptl_crystal_size_min 0.20
_platon_squeeze_details
;
Approximately 49% of the unit cell volume comprises a large region of
disordered solvent which could not be modelled as discrete atomic sites.
We employed PLATON SQUEEZE to calculate the contribution to the diffraction
from the solvent region. SQUEEZE estimated a total count of 390 electrons
per unit cell, and thereby produced a set of solvent-free diffraction
intensities.
;
_refine_diff_density_max 0.755
_refine_diff_density_min -0.863
_refine_diff_density_rms 0.087
_refine_ls_extinction_method none
_refine_ls_goodness_of_fit_ref 1.110
_refine_ls_hydrogen_treatment constr
_refine_ls_matrix_type full
_refine_ls_number_parameters 148
_refine_ls_number_reflns 3192
_refine_ls_number_restraints 0
_refine_ls_restrained_S_all 1.110
_refine_ls_R_factor_all 0.0746
_refine_ls_R_factor_gt 0.0619
_refine_ls_shift/su_max 0.000
_refine_ls_shift/su_mean 0.000
_refine_ls_structure_factor_coef Fsqd
_refine_ls_weighting_details 'calc w=1/[\s^2^(Fo^2^)+(0.0753P)^2^+9.2731P] where P=(Fo^2^+2Fc^2^)/3'
_refine_ls_weighting_scheme calc
_refine_ls_wR_factor_gt 0.1541
_refine_ls_wR_factor_ref 0.1620
_reflns_number_gt 2737
_reflns_number_total 3192
_reflns_threshold_expression >2sigma(I)
_cod_data_source_file c2ce25328c.txt
_cod_data_source_block compound1
_cod_depositor_comments
;
The following automatic conversions were performed:

'_chemical_melting_point' value 'not measured' was changed to '?' -
the value is undefined or not given.

Automatic conversion script
Id: cif_fix_values 2281 2013-09-26 08:29:07Z andrius 

The following automatic conversions were performed:

'_exptl_crystal_density_meas' value 'none' was changed to '?' - the
value is perceived as not measured.

Automatic conversion script
Id: cif_fix_values 3008 2015-01-20 13:52:24Z robertas 
;
_cod_original_cell_volume 5415.9(15)
_cod_original_sg_symbol_H-M P-31c
_cod_database_code 7214994

loop_
_symmetry_equiv_pos_as_xyz
'x, y, z'
'-y, x-y, z'
'-x+y, -x, z'
'-y, -x, -z+1/2'
'-x+y, y, -z+1/2'
'x, x-y, -z+1/2'
'-x, -y, -z'
'y, -x+y, -z'
'x-y, x, -z'
'y, x, z-1/2'
'x-y, -y, z-1/2'
'-x, -x+y, z-1/2'

loop_
_atom_site_label
_atom_site_type_symbol
_atom_site_fract_x
_atom_site_fract_y
_atom_site_fract_z
_atom_site_U_iso_or_equiv
_atom_site_adp_type
_atom_site_occupancy
_atom_site_symmetry_multiplicity
_atom_site_calc_flag
_atom_site_refinement_flags
Cd1 Cd 0.207233(19) 0.792767(19) 0.7500 0.0527(2) Uani 1 2 d S
K1 K 0.3333 0.6667 0.7500 0.0369(5) Uani 1 6 d S
O1 O 0.1332(2) 0.7172(3) 0.65283(17) 0.0654(10) Uani 1 1 d .
O2 O 0.2271(2) 0.6798(3) 0.68219(17) 0.0650(10) Uani 1 1 d .
O3 O 0.1285(3) 0.8715(3) 0.7500 0.146(4) Uani 1 2 d S
N1 N -0.1016(3) 0.5921(3) 0.32220(19) 0.0541(11) Uani 1 1 d .
C1 C 0.1594(3) 0.6342(3) 0.5720(2) 0.0461(11) Uani 1 1 d .
C2 C 0.1014(3) 0.6353(3) 0.5254(2) 0.0459(11) Uani 1 1 d .
H2 H 0.0711 0.6627 0.5377 0.080 Uiso 1 1 calc .
C3 C 0.0876(3) 0.5965(3) 0.4608(2) 0.0503(12) Uani 1 1 d .
C4 C 0.1339(5) 0.5567(5) 0.4442(3) 0.0788(19) Uani 1 1 d .
H4 H 0.1261 0.5305 0.4012 0.080 Uiso 1 1 calc .
C5 C 0.1914(5) 0.5553(5) 0.4906(3) 0.082(2) Uani 1 1 d .
H5 H 0.2226 0.5288 0.4784 0.080 Uiso 1 1 calc .
C6 C 0.2029(4) 0.5926(4) 0.5548(3) 0.0634(15) Uani 1 1 d .
H6 H 0.2403 0.5897 0.5865 0.080 Uiso 1 1 calc .
C7 C 0.1744(3) 0.6798(3) 0.6408(2) 0.0510(12) Uani 1 1 d .
C8 C -0.0527(4) 0.5606(5) 0.3061(3) 0.0779(19) Uani 1 1 d .
H8 H -0.0598 0.5365 0.2622 0.080 Uiso 1 1 calc .
C9 C 0.0081(4) 0.5598(5) 0.3480(3) 0.0777(19) Uani 1 1 d .
H9 H 0.0393 0.5345 0.3326 0.080 Uiso 1 1 calc .
C10 C 0.0232(3) 0.5961(3) 0.4125(2) 0.0508(12) Uani 1 1 d .
C11 C -0.0293(5) 0.6270(6) 0.4299(3) 0.102(3) Uani 1 1 d .
H11 H -0.0241 0.6508 0.4737 0.080 Uiso 1 1 calc .
C12 C -0.0898(5) 0.6243(6) 0.3851(3) 0.097(3) Uani 1 1 d .
H12 H -0.1241 0.6462 0.3999 0.080 Uiso 1 1 calc .

loop_
_atom_site_aniso_label
_atom_site_aniso_U_11
_atom_site_aniso_U_22
_atom_site_aniso_U_33
_atom_site_aniso_U_23
_atom_site_aniso_U_13
_atom_site_aniso_U_12
Cd1 0.0554(3) 0.0554(3) 0.0312(3) 0.00292(16) 0.00292(16) 0.0156(3)
K1 0.0426(8) 0.0426(8) 0.0254(10) 0.000 0.000 0.0213(4)
O1 0.062(2) 0.088(3) 0.0411(19) -0.0133(17) -0.0038(16) 0.034(2)
O2 0.065(2) 0.084(3) 0.0373(18) -0.0056(17) -0.0137(16) 0.031(2)
O3 0.120(5) 0.120(5) 0.190(11) 0.039(5) 0.039(5) 0.054(6)
N1 0.054(3) 0.075(3) 0.038(2) -0.0084(19) -0.0115(18) 0.036(2)
C1 0.043(3) 0.050(3) 0.034(2) -0.0008(19) -0.0042(18) 0.015(2)
C2 0.043(3) 0.052(3) 0.038(2) -0.002(2) -0.0047(19) 0.020(2)
C3 0.048(3) 0.062(3) 0.039(2) -0.006(2) -0.011(2) 0.027(3)
C4 0.095(5) 0.116(5) 0.051(3) -0.037(3) -0.031(3) 0.073(4)
C5 0.098(5) 0.120(6) 0.067(4) -0.037(4) -0.032(3) 0.084(5)
C6 0.065(4) 0.081(4) 0.047(3) -0.010(3) -0.018(2) 0.039(3)
C7 0.039(3) 0.062(3) 0.032(2) 0.004(2) -0.002(2) 0.010(2)
C8 0.094(5) 0.126(6) 0.039(3) -0.029(3) -0.023(3) 0.074(5)
C9 0.089(4) 0.127(6) 0.047(3) -0.033(3) -0.028(3) 0.076(4)
C10 0.049(3) 0.062(3) 0.040(2) -0.009(2) -0.012(2) 0.027(3)
C11 0.125(6) 0.165(7) 0.065(4) -0.063(4) -0.050(4) 0.109(6)
C12 0.114(6) 0.169(8) 0.060(4) -0.055(4) -0.044(4) 0.108(6)

loop_
_atom_type_symbol
_atom_type_description
_atom_type_scat_dispersion_real
_atom_type_scat_dispersion_imag
_atom_type_scat_source
C C 0.0033 0.0016 'International Tables Vol C Tables 4.2.6.8 and 6.1.1.4'
H H 0.0000 0.0000 'International Tables Vol C Tables 4.2.6.8 and 6.1.1.4'
N N 0.0061 0.0033 'International Tables Vol C Tables 4.2.6.8 and 6.1.1.4'
O O 0.0106 0.0060 'International Tables Vol C Tables 4.2.6.8 and 6.1.1.4'
K K 0.2009 0.2494 'International Tables Vol C Tables 4.2.6.8 and 6.1.1.4'
Cd Cd -0.8075 1.2024 'International Tables Vol C Tables 4.2.6.8 and 6.1.1.4'

loop_
_geom_angle_atom_site_label_1
_geom_angle_atom_site_label_2
_geom_angle_atom_site_label_3
_geom_angle
_geom_angle_site_symmetry_1
_geom_angle_site_symmetry_3
O1 Cd1 O1 178.8(2) . 4_666
O1 Cd1 N1 88.66(14) . 9_666
O1 Cd1 N1 91.39(14) 4_666 9_666
O1 Cd1 N1 91.39(14) . 12_556
O1 Cd1 N1 88.66(14) 4_666 12_556
N1 Cd1 N1 174.9(2) 9_666 12_556
O1 Cd1 O3 90.59(11) . .
O1 Cd1 O3 90.59(11) 4_666 .
N1 Cd1 O3 87.45(11) 9_666 .
N1 Cd1 O3 87.45(11) 12_556 .
O1 Cd1 O2 52.60(13) . .
O1 Cd1 O2 126.21(14) 4_666 .
N1 Cd1 O2 89.40(14) 9_666 .
N1 Cd1 O2 94.68(14) 12_556 .
O3 Cd1 O2 143.14(8) . .
O1 Cd1 O2 126.21(14) . 4_666
O1 Cd1 O2 52.60(13) 4_666 4_666
N1 Cd1 O2 94.68(14) 9_666 4_666
N1 Cd1 O2 89.40(14) 12_556 4_666
O3 Cd1 O2 143.14(8) . 4_666
O2 Cd1 O2 73.73(15) . 4_666
O1 Cd1 K1 89.41(11) . .
O1 Cd1 K1 89.41(11) 4_666 .
N1 Cd1 K1 92.55(11) 9_666 .
N1 Cd1 K1 92.55(11) 12_556 .
O3 Cd1 K1 180.000(13) . .
O2 Cd1 K1 36.86(8) . .
O2 Cd1 K1 36.86(8) 4_666 .
O2 K1 O2 79.72(18) . 4_666
O2 K1 O2 93.63(12) . 3_565
O2 K1 O2 93.78(19) 4_666 3_565
O2 K1 O2 93.78(19) . 6_566
O2 K1 O2 93.63(12) 4_666 6_566
O2 K1 O2 170.34(19) 3_565 6_566
O2 K1 O2 93.63(12) . 2_665
O2 K1 O2 170.3(2) 4_666 2_665
O2 K1 O2 93.63(12) 3_565 2_665
O2 K1 O2 79.72(19) 6_566 2_665
O2 K1 O2 170.34(19) . 5_556
O2 K1 O2 93.63(12) 4_666 5_556
O2 K1 O2 79.72(19) 3_565 5_556
O2 K1 O2 93.63(12) 6_566 5_556
O2 K1 O2 93.78(19) 2_665 5_556
O2 K1 Cd1 39.86(9) . .
O2 K1 Cd1 39.86(9) 4_666 .
O2 K1 Cd1 94.83(10) 3_565 .
O2 K1 Cd1 94.83(10) 6_566 .
O2 K1 Cd1 133.11(9) 2_665 .
O2 K1 Cd1 133.11(9) 5_556 .
O2 K1 Cd1 133.11(9) . 3_565
O2 K1 Cd1 94.83(10) 4_666 3_565
O2 K1 Cd1 39.86(9) 3_565 3_565
O2 K1 Cd1 133.11(9) 6_566 3_565
O2 K1 Cd1 94.83(10) 2_665 3_565
O2 K1 Cd1 39.86(9) 5_556 3_565
Cd1 K1 Cd1 120.0 . 3_565
O2 K1 Cd1 94.83(10) . 2_665
O2 K1 Cd1 133.11(9) 4_666 2_665
O2 K1 Cd1 133.11(9) 3_565 2_665
O2 K1 Cd1 39.86(9) 6_566 2_665
O2 K1 Cd1 39.86(9) 2_665 2_665
O2 K1 Cd1 94.83(10) 5_556 2_665
Cd1 K1 Cd1 120.0 . 2_665
Cd1 K1 Cd1 120.0 3_565 2_665
C7 O1 Cd1 98.3(3) . .
C7 O2 K1 171.2(4) . .
C7 O2 Cd1 85.4(3) . .
K1 O2 Cd1 103.28(12) . .
C8 N1 C12 114.7(5) . .
C8 N1 Cd1 123.5(3) . 8_456
C12 N1 Cd1 121.7(4) . 8_456
C6 C1 C2 119.6(4) . .
C6 C1 C7 120.9(4) . .
C2 C1 C7 119.5(5) . .
C1 C2 C3 121.4(5) . .
C1 C2 H2 119.3 . .
C3 C2 H2 119.3 . .
C4 C3 C2 117.8(4) . .
C4 C3 C10 121.7(4) . .
C2 C3 C10 120.5(5) . .
C5 C4 C3 120.9(5) . .
C5 C4 H4 119.5 . .
C3 C4 H4 119.5 . .
C6 C5 C4 120.4(5) . .
C6 C5 H5 119.8 . .
C4 C5 H5 119.8 . .
C1 C6 C5 119.9(5) . .
C1 C6 H6 120.0 . .
C5 C6 H6 120.0 . .
O2 C7 O1 122.8(5) . .
O2 C7 C1 119.6(5) . .
O1 C7 C1 117.6(4) . .
N1 C8 C9 125.7(5) . .
N1 C8 H8 117.2 . .
C9 C8 H8 117.2 . .
C8 C9 C10 120.0(5) . .
C8 C9 H9 120.0 . .
C10 C9 H9 120.0 . .
C11 C10 C9 114.1(5) . .
C11 C10 C3 123.1(4) . .
C9 C10 C3 122.7(5) . .
C10 C11 C12 122.2(5) . .
C10 C11 H11 118.9 . .
C12 C11 H11 118.9 . .
N1 C12 C11 123.2(6) . .
N1 C12 H12 118.4 . .
C11 C12 H12 118.4 . .

loop_
_geom_bond_atom_site_label_1
_geom_bond_atom_site_label_2
_geom_bond_distance
_geom_bond_site_symmetry_2
Cd1 O1 2.308(3) .
Cd1 O1 2.308(3) 4_666
Cd1 N1 2.313(4) 9_666
Cd1 N1 2.313(4) 12_556
Cd1 O3 2.454(10) .
Cd1 O2 2.590(4) .
Cd1 O2 2.590(4) 4_666
Cd1 K1 3.9328(8) .
K1 O2 2.424(4) .
K1 O2 2.424(4) 4_666
K1 O2 2.424(4) 3_565
K1 O2 2.424(4) 6_566
K1 O2 2.424(4) 2_665
K1 O2 2.424(4) 5_556
K1 Cd1 3.9328(8) 3_565
K1 Cd1 3.9328(8) 2_665
O1 C7 1.249(7) .
O2 C7 1.240(6) .
N1 C8 1.301(7) .
N1 C12 1.315(7) .
N1 Cd1 2.313(4) 8_456
C1 C6 1.368(8) .
C1 C2 1.384(6) .
C1 C7 1.512(6) .
C2 C3 1.391(6) .
C2 H2 0.9300 .
C3 C4 1.381(8) .
C3 C10 1.484(6) .
C4 C5 1.379(8) .
C4 H4 0.9300 .
C5 C6 1.374(8) .
C5 H5 0.9300 .
C6 H6 0.9300 .
C8 C9 1.368(8) .
C8 H8 0.9300 .
C9 C10 1.369(7) .
C9 H9 0.9300 .
C10 C11 1.357(8) .
C11 C12 1.372(8) .
C11 H11 0.9300 .
C12 H12 0.9300 .

loop_
_platon_squeeze_void_nr
_platon_squeeze_void_average_x
_platon_squeeze_void_average_y
_platon_squeeze_void_average_z
_platon_squeeze_void_volume
_platon_squeeze_void_count_electrons
_platon_squeeze_void_content
1 -0.006 -0.004 -0.003 2649 390 ' '
